data_7028806
loop_
_publ_author_name
'Gago, Sandra'
'Gonz\'alez, Jorge'
'Blasco, Salvador'
'Parola, A. Jorge'
'Albelda, M. T.'
'Garc\'ia-Espa\~na, Enrique'
'Pina, Fernando'

_publ_section_title
;
 Protonation, coordination chemistry, cyanometallate
 &quot;supercomplex&quot; formation and fluorescence chemosensing
 properties of a bis(2,2'-bipyridino)cyclophane receptor.
;
_journal_issue 6
_journal_name_full 'Dalton transactions (Cambridge, England : 2003)'
_journal_page_first 2437
_journal_page_last 2447
_journal_paper_doi 10.1039/c3dt52061g
_journal_volume 43
_journal_year 2014
_chemical_formula_moiety 'C34 H48 N10, 2(Cl O4), 4(H2 O)'
_chemical_formula_sum 'C34 H56 Cl2 N10 O12'
_chemical_formula_weight 867.79
_chemical_name_common (H2bipy2M2)(ClO42)2
_space_group_IT_number 14
_symmetry_cell_setting monoclinic
_symmetry_space_group_name_Hall '-P 2ybc'
_symmetry_space_group_name_H-M 'P 1 21/c 1'
_atom_sites_solution_hydrogens geom
_atom_sites_solution_primary direct
_atom_sites_solution_secondary difmap
_audit_creation_method SHELXL-97
_cell_angle_alpha 90.00
_cell_angle_beta 108.555(17)
_cell_angle_gamma 90.00
_cell_formula_units_Z 4
_cell_length_a 20.026(4)
_cell_length_b 15.4487(19)
_cell_length_c 14.706(2)
_cell_measurement_reflns_used 1186
_cell_measurement_temperature 120(2)
_cell_measurement_theta_max 28.9633
_cell_measurement_theta_min 2.8412
_cell_volume 4313.2(12)
_computing_cell_refinement
;
CrysAlisPro, Agilent Technologies,
Version 1.171.35.21 (release 20-01-2012 CrysAlis171 .NET)
(compiled Jan 23 2012,18:06:46)
;
_computing_data_collection
;
CrysAlisPro, Agilent Technologies,
Version 1.171.35.21 (release 20-01-2012 CrysAlis171 .NET)
(compiled Jan 23 2012,18:06:46)
;
_computing_data_reduction
;
CrysAlisPro, Agilent Technologies,
Version 1.171.35.21 (release 20-01-2012 CrysAlis171 .NET)
(compiled Jan 23 2012,18:06:46)
;
_computing_structure_refinement 'SHELXL-97 (Sheldrick, 1997)'
_computing_structure_solution 'SHELXS-97 (Sheldrick, 1990)'
_diffrn_ambient_temperature 120(2)
_diffrn_detector_area_resol_mean 16.0267
_diffrn_measured_fraction_theta_full 0.970
_diffrn_measured_fraction_theta_max 0.970
_diffrn_measurement_device_type 'SuperNova, Single source at offset), Sapphire3'
_diffrn_measurement_method '\w scans'
_diffrn_radiation_monochromator mirror
_diffrn_radiation_source 'SuperNova (Mo) X-ray Source'
_diffrn_radiation_type MoK\a
_diffrn_radiation_wavelength 0.71073
_diffrn_reflns_av_R_equivalents 0.1110
_diffrn_reflns_av_sigmaI/netI 0.2110
_diffrn_reflns_limit_h_max 25
_diffrn_reflns_limit_h_min -25
_diffrn_reflns_limit_k_max 19
_diffrn_reflns_limit_k_min -20
_diffrn_reflns_limit_l_max 18
_diffrn_reflns_limit_l_min -19
_diffrn_reflns_number 26286
_diffrn_reflns_theta_full 27.50
_diffrn_reflns_theta_max 27.50
_diffrn_reflns_theta_min 2.85
_exptl_absorpt_coefficient_mu 0.220
_exptl_absorpt_correction_T_max 0.9811
_exptl_absorpt_correction_T_min 0.9649
_exptl_absorpt_correction_type multi-scan
_exptl_absorpt_process_details
;
CrysAlisPro, Agilent Technologies,
Version 1.171.35.21 (release 20-01-2012 CrysAlis171 .NET)
(compiled Jan 23 2012,18:06:46)
Empirical absorption correction using spherical harmonics,
 implemented in SCALE3 ABSPACK scaling algorithm.
;
_exptl_crystal_colour colorless
_exptl_crystal_density_diffrn 1.336
_exptl_crystal_density_method 'not measured'
_exptl_crystal_F_000 1840
_exptl_crystal_size_max 0.16
_exptl_crystal_size_mid 0.10
_exptl_crystal_size_min 0.09
_refine_diff_density_max 0.680
_refine_diff_density_min -0.418
_refine_diff_density_rms 0.068
_refine_ls_extinction_method none
_refine_ls_goodness_of_fit_ref 0.970
_refine_ls_hydrogen_treatment mixed
_refine_ls_matrix_type full
_refine_ls_number_parameters 539
_refine_ls_number_reflns 9604
_refine_ls_number_restraints 25
_refine_ls_restrained_S_all 0.977
_refine_ls_R_factor_all 0.3696
_refine_ls_R_factor_gt 0.1309
_refine_ls_shift/su_max 0.002
_refine_ls_shift/su_mean 0.000
_refine_ls_structure_factor_coef Fsqd
_refine_ls_weighting_details 'calc w=1/[\s^2^(Fo^2^)+(0.2000P)^2^+0.0000P] where P=(Fo^2^+2Fc^2^)/3'
_refine_ls_weighting_scheme calc
_refine_ls_wR_factor_gt 0.3350
_refine_ls_wR_factor_ref 0.4729
_reflns_number_gt 2326
_reflns_number_total 9604
_reflns_threshold_expression >2sigma(I)
_cod_data_source_file c3dt52061g.txt
_cod_data_source_block crystal2
_cod_original_sg_symbol_H-M 'P 21/c'
_cod_database_code 7028806

loop_
_symmetry_equiv_pos_as_xyz
'x, y, z'
'-x, y+1/2, -z+1/2'
'-x, -y, -z'
'x, -y-1/2, z-1/2'

loop_
_atom_site_label
_atom_site_type_symbol
_atom_site_fract_x
_atom_site_fract_y
_atom_site_fract_z
_atom_site_U_iso_or_equiv
_atom_site_adp_type
_atom_site_occupancy
_atom_site_symmetry_multiplicity
_atom_site_calc_flag
_atom_site_refinement_flags
C1 C 0.3814(8) 0.3238(15) 0.7371(11) 0.159(6) Uani 1 1 d .
H1A H 0.4027 0.3218 0.8077 0.190 Uiso 1 1 calc R
H1B H 0.4203 0.3256 0.7092 0.190 Uiso 1 1 calc R
N1 N 0.3408(6) 0.4021(9) 0.7113(7) 0.128(3) Uani 1 1 d D
H1F H 0.304(4) 0.412(8) 0.731(8) 0.154 Uiso 1 1 d D
C2 C 0.3784(7) 0.4833(12) 0.7542(9) 0.158(6) Uani 1 1 d .
H2A H 0.3430 0.5274 0.7557 0.190 Uiso 1 1 calc R
H2B H 0.4073 0.4712 0.8213 0.190 Uiso 1 1 calc R
C3 C 0.4234(6) 0.5187(8) 0.7040(9) 0.134(4) Uani 1 1 d .
H3A H 0.4651 0.4809 0.7143 0.160 Uiso 1 1 calc R
H3B H 0.4401 0.5766 0.7304 0.160 Uiso 1 1 calc R
N2 N 0.3865(4) 0.5261(5) 0.6020(6) 0.095(2) Uani 1 1 d .
C4 C 0.4385(8) 0.5539(10) 0.5551(13) 0.200(7) Uani 1 1 d .
H4A H 0.4241 0.6097 0.5232 0.299 Uiso 1 1 calc R
H4B H 0.4408 0.5106 0.5075 0.299 Uiso 1 1 calc R
H4C H 0.4850 0.5598 0.6035 0.299 Uiso 1 1 calc R
C5 C 0.3267(7) 0.5859(7) 0.5758(8) 0.136(5) Uani 1 1 d .
H5A H 0.3093 0.5907 0.6316 0.163 Uiso 1 1 calc R
H5B H 0.3445 0.6436 0.5658 0.163 Uiso 1 1 calc R
C6 C 0.2723(7) 0.5680(6) 0.5001(15) 0.222(10) Uani 1 1 d U
H6A H 0.2786 0.5986 0.4442 0.266 Uiso 1 1 calc R
H6B H 0.2295 0.5919 0.5106 0.266 Uiso 1 1 calc R
N3 N 0.2598(4) 0.4753(5) 0.4752(9) 0.150(5) Uani 1 1 d .
H3X H 0.3020 0.4466 0.4999 0.180 Uiso 1 1 calc R
H3Y H 0.2298 0.4542 0.5061 0.180 Uiso 1 1 calc R
C7 C 0.2323(7) 0.4541(6) 0.3799(10) 0.117(4) Uani 1 1 d .
H7A H 0.2634 0.4775 0.3452 0.140 Uiso 1 1 calc R
H7B H 0.1855 0.4817 0.3530 0.140 Uiso 1 1 calc R
N4 N 0.2117(4) 0.1807(4) 0.3337(5) 0.0691(18) Uani 1 1 d .
C8 C 0.1608(5) 0.2348(7) 0.2883(7) 0.084(3) Uani 1 1 d .
H8 H 0.1188 0.2113 0.2451 0.101 Uiso 1 1 calc R
C9 C 0.1655(6) 0.3230(8) 0.3003(8) 0.099(3) Uani 1 1 d .
H9 H 0.1280 0.3594 0.2648 0.119 Uiso 1 1 calc R
C10 C 0.2248(6) 0.3577(5) 0.3638(7) 0.082(3) Uani 1 1 d .
C11 C 0.2787(5) 0.3012(6) 0.4145(6) 0.076(2) Uani 1 1 d .
H11 H 0.3203 0.3226 0.4603 0.091 Uiso 1 1 calc R
C12 C 0.2696(4) 0.2138(5) 0.3962(5) 0.063(2) Uani 1 1 d .
N5 N 0.3893(4) 0.1811(4) 0.4938(5) 0.0763(19) Uani 1 1 d .
C13 C 0.3248(4) 0.1492(5) 0.4483(5) 0.061(2) Uani 1 1 d .
C14 C 0.4385(5) 0.1242(7) 0.5378(6) 0.090(3) Uani 1 1 d .
H14 H 0.4848 0.1451 0.5684 0.108 Uiso 1 1 calc R
C15 C 0.4266(5) 0.0356(7) 0.5421(7) 0.090(3) Uani 1 1 d .
H15 H 0.4631 -0.0021 0.5773 0.108 Uiso 1 1 calc R
C16 C 0.3608(5) 0.0043(5) 0.4941(6) 0.070(2) Uani 1 1 d .
C17 C 0.3099(4) 0.0623(5) 0.4473(5) 0.061(2) Uani 1 1 d .
H17 H 0.2637 0.0423 0.4137 0.074 Uiso 1 1 calc R
C18 C 0.3472(5) -0.0920(6) 0.4908(6) 0.088(3) Uani 1 1 d .
H18A H 0.3707 -0.1199 0.4486 0.106 Uiso 1 1 calc R
H18B H 0.3674 -0.1166 0.5560 0.106 Uiso 1 1 calc R
N6 N 0.2728(4) -0.1100(4) 0.4554(5) 0.090(2) Uani 1 1 d D
H6C H 0.2535 -0.0789 0.3998 0.108 Uiso 1 1 calc RD
H6D H 0.2527 -0.0901 0.4997 0.108 Uiso 1 1 calc RD
C19 C 0.2535(6) -0.2015(6) 0.4355(8) 0.114(3) Uani 1 1 d .
H19A H 0.2629 -0.2336 0.4966 0.136 Uiso 1 1 calc R
H19B H 0.2822 -0.2276 0.3989 0.136 Uiso 1 1 calc R
C20 C 0.1773(6) -0.2076(6) 0.3790(9) 0.118(4) Uani 1 1 d .
H20A H 0.1491 -0.1865 0.4189 0.142 Uiso 1 1 calc R
H20B H 0.1650 -0.2691 0.3635 0.142 Uiso 1 1 calc R
N7 N 0.1582(4) -0.1565(5) 0.2878(7) 0.097(2) Uani 1 1 d D
C21 C 0.1952(8) -0.1911(7) 0.2215(10) 0.153(5) Uani 1 1 d .
H21A H 0.1971 -0.2545 0.2255 0.230 Uiso 1 1 calc R
H21B H 0.2432 -0.1679 0.2400 0.230 Uiso 1 1 calc R
H21C H 0.1695 -0.1736 0.1555 0.230 Uiso 1 1 calc R
C22 C 0.0817(6) -0.1569(7) 0.2367(11) 0.150(5) Uani 1 1 d .
H22A H 0.0724 -0.1220 0.1775 0.179 Uiso 1 1 calc R
H22B H 0.0667 -0.2170 0.2173 0.179 Uiso 1 1 calc R
C23 C 0.0397(6) -0.1235(8) 0.2918(11) 0.152(5) Uani 1 1 d D
H23A H 0.0399 -0.1649 0.3432 0.182 Uiso 1 1 calc R
H23B H -0.0095 -0.1159 0.2499 0.182 Uiso 1 1 calc R
N8 N 0.0687(5) -0.0386(6) 0.3349(8) 0.123(3) Uani 1 1 d D
H8F H 0.077(6) -0.0059(15) 0.290(4) 0.148 Uiso 1 1 d D
C24 C 0.0266(7) -0.0032(8) 0.3846(10) 0.139(5) Uani 1 1 d D
H24A H 0.0218 -0.0457 0.4325 0.167 Uiso 1 1 calc R
H24B H -0.0209 0.0080 0.3390 0.167 Uiso 1 1 calc R
N9 N 0.1236(7) 0.2336(6) 0.5346(7) 0.127(4) Uani 1 1 d .
C25 C 0.0586(10) 0.2323(8) 0.4774(10) 0.144(5) Uani 1 1 d .
H25 H 0.0330 0.2851 0.4671 0.173 Uiso 1 1 calc R
C26 C 0.0240(7) 0.1587(9) 0.4303(8) 0.127(4) Uani 1 1 d .
H26 H -0.0242 0.1629 0.3928 0.153 Uiso 1 1 calc R
C27 C 0.0569(9) 0.0819(10) 0.4362(11) 0.123(5) Uani 1 1 d .
C28 C 0.1258(10) 0.0820(7) 0.4957(11) 0.120(5) Uani 1 1 d .
H28 H 0.1526 0.0302 0.5045 0.144 Uiso 1 1 calc R
C29 C 0.1572(8) 0.1580(9) 0.5438(8) 0.100(4) Uani 1 1 d .
N10 N 0.2594(7) 0.0841(7) 0.6436(8) 0.138(4) Uani 1 1 d .
C30 C 0.3285(14) 0.0881(13) 0.7072(14) 0.170(9) Uani 1 1 d .
H30 H 0.3504 0.0344 0.7309 0.204 Uiso 1 1 calc R
C31 C 0.3676(10) 0.1610(14) 0.7387(13) 0.163(7) Uani 1 1 d .
H31 H 0.4136 0.1576 0.7839 0.195 Uiso 1 1 calc R
C32 C 0.3385(11) 0.2396(12) 0.7033(11) 0.141(6) Uani 1 1 d .
C35 C 0.2686(8) 0.2376(10) 0.6397(8) 0.115(4) Uani 1 1 d .
H35 H 0.2473 0.2913 0.6155 0.138 Uiso 1 1 calc R
C33 C 0.2276(11) 0.1611(9) 0.6093(11) 0.129(6) Uani 1 1 d .
Cl1 Cl 0.04920(15) 0.59517(19) 0.3914(2) 0.1016(10) Uani 1 1 d .
O11 O -0.0047(7) 0.6412(9) 0.3426(9) 0.259(7) Uani 1 1 d .
O12 O 0.0912(7) 0.5920(10) 0.3338(10) 0.264(7) Uani 1 1 d .
O13 O 0.0288(7) 0.5107(7) 0.3973(9) 0.273(8) Uani 1 1 d .
O14 O 0.0876(6) 0.6273(7) 0.4786(7) 0.198(4) Uani 1 1 d .
Cl2 Cl 0.6053(2) 0.1992(2) 0.2254(3) 0.1254(12) Uani 1 1 d .
O21 O 0.5590(11) 0.2348(14) 0.2672(17) 0.357(11) Uani 1 1 d .
O22 O 0.5782(7) 0.1196(7) 0.2124(11) 0.263(7) Uani 1 1 d .
O23 O 0.6687(6) 0.2045(10) 0.2882(13) 0.309(10) Uani 1 1 d .
O24 O 0.5943(7) 0.2513(11) 0.1561(11) 0.294(9) Uani 1 1 d .
O1 O 0.1865(3) 0.0140(4) 0.2368(4) 0.106(2) Uani 1 1 d D
H1D H 0.1947(4) 0.0619(8) 0.2658(6) 0.127 Uiso 1 1 d RD
H1E H 0.1745(4) 0.0327(5) 0.1838(9) 0.127 Uiso 1 1 d RD
O2 O 0.4428(6) 0.3610(7) 0.5368(8) 0.241(6) Uani 1 1 d D
H2E H 0.4267(6) 0.3078(11) 0.5243(8) 0.290 Uiso 1 1 d RD
H2D H 0.4753(8) 0.3665(7) 0.5795(10) 0.290 Uiso 1 1 d RD
O3 O 0.1425(4) 0.0818(4) 0.0524(4) 0.115(2) Uani 1 1 d D
H3D H 0.1141(6) 0.0586(5) 0.0141(7) 0.138 Uiso 1 1 d RD
H3E H 0.1367(4) 0.1380(10) 0.0471(4) 0.138 Uiso 1 1 d RD
O4 O 0.2080(10) 0.5920(7) 0.1392(8) 0.310(9) Uani 1 1 d D
H4D H 0.2287(10) 0.5474(10) 0.1604(9) 0.372 Uiso 1 1 d RD
H4E H 0.2439(11) 0.6251(8) 0.1611(9) 0.372 Uiso 1 1 d RD

loop_
_atom_site_aniso_label
_atom_site_aniso_U_11
_atom_site_aniso_U_22
_atom_site_aniso_U_33
_atom_site_aniso_U_23
_atom_site_aniso_U_13
_atom_site_aniso_U_12
C1 0.119(12) 0.25(2) 0.131(11) 0.060(14) 0.078(10) 0.068(14)
N1 0.103(8) 0.182(10) 0.114(7) 0.044(8) 0.055(6) 0.025(8)
C2 0.108(10) 0.253(18) 0.120(10) -0.037(11) 0.047(8) -0.051(11)
C3 0.106(9) 0.153(11) 0.123(10) -0.003(8) 0.009(8) -0.006(8)
N2 0.083(6) 0.092(5) 0.099(6) 0.006(5) 0.012(5) 0.001(5)
C4 0.184(16) 0.199(15) 0.243(18) 0.013(13) 0.107(14) -0.064(12)
C5 0.133(11) 0.078(7) 0.144(10) -0.031(7) -0.031(8) 0.013(7)
C6 0.118(11) 0.049(7) 0.40(3) -0.013(11) -0.050(14) 0.019(6)
N3 0.094(7) 0.055(5) 0.220(11) -0.024(6) -0.063(7) 0.023(4)
C7 0.154(11) 0.069(7) 0.153(11) 0.006(7) 0.083(10) 0.005(7)
N4 0.059(4) 0.066(4) 0.077(5) 0.005(4) 0.014(4) -0.002(4)
C8 0.060(6) 0.077(7) 0.107(7) 0.018(6) 0.015(5) 0.000(5)
C9 0.067(7) 0.108(9) 0.127(9) 0.022(7) 0.037(7) 0.014(6)
C10 0.123(9) 0.058(6) 0.097(7) 0.007(6) 0.080(7) 0.012(6)
C11 0.093(7) 0.066(6) 0.071(6) -0.017(5) 0.030(5) -0.002(5)
C12 0.057(5) 0.072(6) 0.067(5) -0.007(5) 0.031(4) 0.005(5)
N5 0.066(5) 0.080(5) 0.079(5) -0.005(4) 0.016(4) 0.011(4)
C13 0.065(6) 0.065(5) 0.055(5) -0.011(4) 0.022(4) -0.001(5)
C14 0.064(6) 0.099(8) 0.088(6) -0.005(6) -0.003(5) -0.004(6)
C15 0.065(6) 0.097(8) 0.095(7) 0.001(6) 0.007(5) 0.019(5)
C16 0.073(6) 0.064(5) 0.069(5) 0.000(5) 0.017(5) 0.014(5)
C17 0.052(5) 0.070(5) 0.058(5) -0.013(4) 0.012(4) 0.005(4)
C18 0.084(7) 0.076(6) 0.093(6) 0.023(5) 0.012(5) 0.022(5)
N6 0.110(7) 0.056(5) 0.101(5) 0.012(4) 0.027(5) 0.008(4)
C19 0.143(11) 0.067(7) 0.118(8) 0.017(6) 0.024(8) 0.021(7)
C20 0.111(9) 0.073(6) 0.163(11) 0.026(7) 0.034(8) -0.015(6)
N7 0.068(5) 0.067(5) 0.151(7) -0.004(5) 0.027(5) 0.005(4)
C21 0.186(13) 0.084(8) 0.191(12) -0.028(8) 0.062(11) -0.019(8)
C22 0.074(8) 0.099(9) 0.249(15) -0.040(9) 0.014(9) -0.010(7)
C23 0.081(8) 0.110(10) 0.268(16) -0.023(10) 0.060(10) -0.020(7)
N8 0.112(7) 0.100(7) 0.185(10) -0.017(6) 0.084(8) -0.012(6)
C24 0.169(12) 0.091(8) 0.188(13) -0.003(9) 0.100(11) -0.028(9)
N9 0.187(11) 0.102(7) 0.082(7) 0.022(5) 0.029(7) 0.080(8)
C25 0.226(18) 0.075(8) 0.110(10) 0.006(8) 0.024(10) 0.052(10)
C26 0.179(12) 0.090(8) 0.115(9) 0.029(8) 0.050(8) 0.058(9)
C27 0.143(12) 0.128(13) 0.140(11) 0.033(9) 0.102(10) 0.030(10)
C28 0.216(17) 0.056(7) 0.141(11) 0.012(7) 0.132(12) 0.033(9)
C29 0.132(10) 0.114(11) 0.065(7) 0.038(7) 0.046(7) 0.056(9)
N10 0.192(12) 0.136(9) 0.109(8) 0.025(7) 0.081(8) 0.084(9)
C30 0.25(3) 0.163(16) 0.137(14) 0.082(14) 0.126(16) 0.125(17)
C31 0.160(15) 0.191(16) 0.176(15) 0.044(15) 0.109(13) 0.098(15)
C32 0.166(15) 0.176(15) 0.119(11) 0.070(11) 0.098(12) 0.116(14)
C35 0.161(12) 0.138(12) 0.077(7) 0.051(8) 0.081(8) 0.085(10)
C33 0.240(18) 0.072(8) 0.125(11) 0.049(8) 0.131(13) 0.084(11)
Cl1 0.0795(18) 0.101(2) 0.116(2) 0.0183(18) 0.0187(17) 0.0017(15)
O11 0.201(12) 0.279(14) 0.225(11) 0.021(10) -0.033(9) 0.135(11)
O12 0.210(12) 0.371(18) 0.254(13) -0.094(13) 0.137(11) -0.099(12)
O13 0.335(17) 0.152(8) 0.238(12) 0.064(8) -0.044(11) -0.122(10)
O14 0.199(10) 0.207(10) 0.139(7) -0.036(7) -0.015(7) -0.026(8)
Cl2 0.115(3) 0.115(3) 0.127(3) 0.032(2) 0.011(2) -0.025(2)
O21 0.30(2) 0.38(3) 0.44(3) -0.10(2) 0.20(2) -0.080(17)
O22 0.249(14) 0.127(8) 0.346(17) -0.011(10) -0.002(12) -0.060(9)
O23 0.100(8) 0.334(16) 0.41(2) 0.225(16) -0.027(10) -0.047(9)
O24 0.210(13) 0.41(2) 0.282(15) 0.234(16) 0.103(11) 0.108(13)
O1 0.145(6) 0.073(4) 0.082(4) -0.003(3) 0.012(4) -0.016(4)
O2 0.201(11) 0.164(9) 0.288(13) 0.050(9) -0.023(10) -0.053(8)
O3 0.146(6) 0.100(5) 0.102(5) -0.016(4) 0.044(4) -0.037(4)
O4 0.52(3) 0.147(9) 0.209(11) -0.034(8) 0.034(13) -0.123(12)

loop_
_atom_type_symbol
_atom_type_description
_atom_type_scat_dispersion_real
_atom_type_scat_dispersion_imag
_atom_type_scat_source
C C 0.0033 0.0016 'International Tables Vol C Tables 4.2.6.8 and 6.1.1.4'
H H 0.0000 0.0000 'International Tables Vol C Tables 4.2.6.8 and 6.1.1.4'
Cl Cl 0.1484 0.1585 'International Tables Vol C Tables 4.2.6.8 and 6.1.1.4'
N N 0.0061 0.0033 'International Tables Vol C Tables 4.2.6.8 and 6.1.1.4'
O O 0.0106 0.0060 'International Tables Vol C Tables 4.2.6.8 and 6.1.1.4'

loop_
_geom_angle_atom_site_label_1
_geom_angle_atom_site_label_2
_geom_angle_atom_site_label_3
_geom_angle
N1 C1 C32 114.3(13)
N1 C1 H1A 108.7
C32 C1 H1A 108.7
N1 C1 H1B 108.7
C32 C1 H1B 108.7
H1A C1 H1B 107.6
C1 N1 C2 115.3(13)
C1 N1 H1F 121(8)
C2 N1 H1F 95(8)
C3 C2 N1 114.6(11)
C3 C2 H2A 108.6
N1 C2 H2A 108.6
C3 C2 H2B 108.6
N1 C2 H2B 108.6
H2A C2 H2B 107.6
C2 C3 N2 111.3(10)
C2 C3 H3A 109.4
N2 C3 H3A 109.4
C2 C3 H3B 109.4
N2 C3 H3B 109.4
H3A C3 H3B 108.0
C3 N2 C5 115.2(9)
C3 N2 C4 107.6(11)
C5 N2 C4 109.4(10)
N2 C4 H4A 109.5
N2 C4 H4B 109.5
H4A C4 H4B 109.5
N2 C4 H4C 109.5
H4A C4 H4C 109.5
H4B C4 H4C 109.5
C6 C5 N2 118.5(10)
C6 C5 H5A 107.7
N2 C5 H5A 107.7
C6 C5 H5B 107.7
N2 C5 H5B 107.7
H5A C5 H5B 107.1
C5 C6 N3 116.2(10)
C5 C6 H6A 108.2
N3 C6 H6A 108.2
C5 C6 H6B 108.2
N3 C6 H6B 108.2
H6A C6 H6B 107.4
C7 N3 C6 117.7(11)
C7 N3 H3X 107.9
C6 N3 H3X 107.9
C7 N3 H3Y 107.9
C6 N3 H3Y 107.9
H3X N3 H3Y 107.2
N3 C7 C10 112.5(9)
N3 C7 H7A 109.1
C10 C7 H7A 109.1
N3 C7 H7B 109.1
C10 C7 H7B 109.1
H7A C7 H7B 107.8
C8 N4 C12 117.9(7)
N4 C8 C9 123.5(9)
N4 C8 H8 118.3
C9 C8 H8 118.3
C10 C9 C8 119.1(9)
C10 C9 H9 120.5
C8 C9 H9 120.5
C9 C10 C11 118.3(9)
C9 C10 C7 121.1(11)
C11 C10 C7 120.6(11)
C12 C11 C10 118.3(8)
C12 C11 H11 120.8
C10 C11 H11 120.8
N4 C12 C11 122.9(8)
N4 C12 C13 115.7(7)
C11 C12 C13 121.4(8)
C14 N5 C13 116.6(7)
N5 C13 C17 122.2(7)
N5 C13 C12 116.4(7)
C17 C13 C12 121.4(7)
N5 C14 C15 124.2(8)
N5 C14 H14 117.9
C15 C14 H14 117.9
C16 C15 C14 118.2(8)
C16 C15 H15 120.9
C14 C15 H15 120.9
C17 C16 C15 118.0(8)
C17 C16 C18 122.1(8)
C15 C16 C18 119.8(8)
C16 C17 C13 120.7(8)
C16 C17 H17 119.7
C13 C17 H17 119.7
N6 C18 C16 110.9(7)
N6 C18 H18A 109.5
C16 C18 H18A 109.5
N6 C18 H18B 109.5
C16 C18 H18B 109.5
H18A C18 H18B 108.1
C18 N6 C19 115.7(8)
C18 N6 H6C 108.4
C19 N6 H6C 108.4
C18 N6 H6D 108.4
C19 N6 H6D 108.4
H6C N6 H6D 107.4
N6 C19 C20 109.3(8)
N6 C19 H19A 109.8
C20 C19 H19A 109.8
N6 C19 H19B 109.8
C20 C19 H19B 109.8
H19A C19 H19B 108.3
C19 C20 N7 113.0(8)
C19 C20 H20A 109.0
N7 C20 H20A 109.0
C19 C20 H20B 109.0
N7 C20 H20B 109.0
H20A C20 H20B 107.8
C22 N7 C20 112.5(9)
C22 N7 C21 108.4(10)
C20 N7 C21 110.9(8)
N7 C21 H21A 109.5
N7 C21 H21B 109.5
H21A C21 H21B 109.5
N7 C21 H21C 109.5
H21A C21 H21C 109.5
H21B C21 H21C 109.5
C23 C22 N7 114.2(11)
C23 C22 H22A 108.7
N7 C22 H22A 108.7
C23 C22 H22B 108.7
N7 C22 H22B 108.7
H22A C22 H22B 107.6
C22 C23 N8 109.8(9)
C22 C23 H23A 109.7
N8 C23 H23A 109.7
C22 C23 H23B 109.7
N8 C23 H23B 109.7
H23A C23 H23B 108.2
C24 N8 C23 110.5(10)
C24 N8 H8F 117(4)
C23 N8 H8F 109(4)
N8 C24 C27 112.6(10)
N8 C24 H24A 109.1
C27 C24 H24A 109.1
N8 C24 H24B 109.1
C27 C24 H24B 109.1
H24A C24 H24B 107.8
C25 N9 C29 114.8(12)
N9 C25 C26 124.6(12)
N9 C25 H25 117.7
C26 C25 H25 117.7
C27 C26 C25 122.1(14)
C27 C26 H26 119.0
C25 C26 H26 119.0
C26 C27 C28 114.2(15)
C26 C27 C24 127.7(16)
C28 C27 C24 118.1(13)
C27 C28 C29 121.1(12)
C27 C28 H28 119.5
C29 C28 H28 119.5
N9 C29 C28 123.2(13)
N9 C29 C33 113.4(13)
C28 C29 C33 123.4(13)
C33 N10 C30 117.0(16)
C31 C30 N10 126.8(17)
C31 C30 H30 116.6
N10 C30 H30 116.6
C30 C31 C32 118(2)
C30 C31 H31 120.9
C32 C31 H31 120.9
C31 C32 C35 116.2(19)
C31 C32 C1 119.6(19)
C35 C32 C1 124.1(13)
C32 C35 C33 125.1(14)
C32 C35 H35 117.5
C33 C35 H35 117.5
N10 C33 C35 116.8(17)
N10 C33 C29 117.6(16)
C35 C33 C29 125.6(12)
O11 Cl1 O14 116.2(8)
O11 Cl1 O12 104.1(10)
O14 Cl1 O12 108.7(8)
O11 Cl1 O13 110.0(9)
O14 Cl1 O13 112.0(7)
O12 Cl1 O13 104.9(10)
O24 Cl2 O23 114.3(9)
O24 Cl2 O22 120.9(11)
O23 Cl2 O22 114.6(8)
O24 Cl2 O21 97.8(12)
O23 Cl2 O21 107.3(13)
O22 Cl2 O21 97.5(10)
H1D O1 H1E 97.3
H2E O2 H2D 116.3
H3D O3 H3E 111.0
H4D O4 H4E 95.5

loop_
_geom_bond_atom_site_label_1
_geom_bond_atom_site_label_2
_geom_bond_distance
C1 N1 1.440(17)
C1 C32 1.55(2)
C1 H1A 0.9900
C1 H1B 0.9900
N1 C2 1.496(16)
N1 H1F 0.89(2)
C2 C3 1.442(15)
C2 H2A 0.9900
C2 H2B 0.9900
C3 N2 1.450(12)
C3 H3A 0.9900
C3 H3B 0.9900
N2 C5 1.464(12)
N2 C4 1.485(13)
C4 H4A 0.9800
C4 H4B 0.9800
C4 H4C 0.9800
C5 C6 1.315(15)
C5 H5A 0.9900
C5 H5B 0.9900
C6 N3 1.480(12)
C6 H6A 0.9900
C6 H6B 0.9900
N3 C7 1.372(13)
N3 H3X 0.9200
N3 H3Y 0.9200
C7 C10 1.509(12)
C7 H7A 0.9900
C7 H7B 0.9900
N4 C8 1.322(10)
N4 C12 1.331(9)
C8 C9 1.374(12)
C8 H8 0.9500
C9 C10 1.366(12)
C9 H9 0.9500
C10 C11 1.403(12)
C11 C12 1.376(10)
C11 H11 0.9500
C12 C13 1.505(11)
N5 C14 1.324(10)
N5 C13 1.346(9)
C13 C17 1.375(10)
C14 C15 1.394(12)
C14 H14 0.9500
C15 C16 1.369(11)
C15 H15 0.9500
C16 C17 1.367(10)
C16 C18 1.511(11)
C17 H17 0.9500
C18 N6 1.440(10)
C18 H18A 0.9900
C18 H18B 0.9900
N6 C19 1.471(10)
N6 H6C 0.9200
N6 H6D 0.9200
C19 C20 1.490(13)
C19 H19A 0.9900
C19 H19B 0.9900
C20 N7 1.497(12)
C20 H20A 0.9900
C20 H20B 0.9900
N7 C22 1.476(12)
N7 C21 1.500(13)
C21 H21A 0.9800
C21 H21B 0.9800
C21 H21C 0.9800
C22 C23 1.436(15)
C22 H22A 0.9900
C22 H22B 0.9900
C23 N8 1.491(14)
C23 H23A 0.9900
C23 H23B 0.9900
N8 C24 1.390(13)
N8 H8F 0.89(2)
C24 C27 1.542(17)
C24 H24A 0.9900
C24 H24B 0.9900
N9 C25 1.306(16)
N9 C29 1.333(13)
C25 C26 1.395(16)
C25 H25 0.9500
C26 C27 1.346(15)
C26 H26 0.9500
C27 C28 1.380(16)
C28 C29 1.411(16)
C28 H28 0.9500
C29 C33 1.433(18)
N10 C33 1.367(14)
N10 C30 1.40(2)
C30 C31 1.37(2)
C30 H30 0.9500
C31 C32 1.375(19)
C31 H31 0.9500
C32 C35 1.414(19)
C35 C33 1.427(18)
C35 H35 0.9500
Cl1 O11 1.301(9)
Cl1 O14 1.362(9)
Cl1 O12 1.371(11)
Cl1 O13 1.378(9)
Cl2 O24 1.261(11)
Cl2 O23 1.313(12)
Cl2 O22 1.334(10)
Cl2 O21 1.381(19)
O1 H1D 0.8447
O1 H1E 0.7935
O2 H2E 0.8794
O2 H2D 0.7521
O3 H3D 0.7521
O3 H3E 0.8755
O4 H4D 0.8145
O4 H4E 0.8575

loop_
_geom_hbond_atom_site_label_D
_geom_hbond_atom_site_label_H
_geom_hbond_atom_site_label_A
_geom_hbond_distance_DH
_geom_hbond_distance_HA
_geom_hbond_distance_DA
_geom_hbond_angle_DHA
_geom_hbond_site_symmetry_A
O1 H1D N4 0.84 2.07 2.910(8) 178.1 .
O1 H1E O3 0.79 1.98 2.776(9) 178.2 .
O2 H2E N5 0.88 2.09 2.973(12) 179.3 .
O2 H2D O22 0.75 2.36 3.108(17) 178.6 4_566
O3 H3D O13 0.75 2.27 3.021(13) 179.3 4_565
O3 H3E N9 0.88 2.00 2.877(12) 179.9 4_565
O4 H4E O23 0.86 2.07 2.930(19) 178.9 2_655
N1 H1F O1 0.89(2) 2.64(5) 3.478(12) 158(10) 4_566
N3 H3Y O3 0.92 2.14 3.047(14) 167.4 4_566
N3 H3X N2 0.92 2.24 2.742(11) 113.8 .
N6 H6C N7 0.92 2.41 2.874(12) 111.5 .
N6 H6D O4 0.92 2.49 3.362(16) 159.0 4_566
N8 H8F O1 0.89(2) 2.58(9) 3.237(11) 132(9) .
